data_4079380
loop_
_publ_author_name
'Guino-o, Marites A.'
'Zureick, Andrew H.'
'Blank, Natalia F.'
'Anderson, Brian J.'
'Chapp, Timothy W.'
'Kim, Youngmin'
'Glueck, David S.'
'Rheingold, Arnold L.'

_publ_section_title
;
 Synthesis and Structure of Platinum Bis(phospholane) Complexes
 Pt(diphos*)(R)(X), Catalyst Precursors for Asymmetric Phosphine
 Alkylation
;
_journal_issue 19
_journal_name_full Organometallics
_journal_page_first 6900
_journal_paper_doi 10.1021/om300704e
_journal_volume 31
_journal_year 2012
_chemical_formula_sum 'C30 H53 Cl7 P2 Pt'
_chemical_formula_weight 918.89
_chemical_name_systematic
; 
 ? 
;
_space_group_IT_number 19
_symmetry_cell_setting orthorhombic
_symmetry_space_group_name_Hall 'P 2ac 2ab'
_symmetry_space_group_name_H-M 'P 21 21 21'
_atom_sites_solution_hydrogens geom
_atom_sites_solution_primary direct
_atom_sites_solution_secondary difmap
_audit_creation_method SHELXL-97
_cell_angle_alpha 90.00
_cell_angle_beta 90.00
_cell_angle_gamma 90.00
_cell_formula_units_Z 12
_cell_length_a 15.3682(15)
_cell_length_b 24.952(2)
_cell_length_c 26.136(3)
_cell_measurement_reflns_used 9984
_cell_measurement_temperature 100(2)
_cell_measurement_theta_max 25.26
_cell_measurement_theta_min 2.45
_cell_volume 10022.3(17)
_computing_cell_refinement 'Bruker SMART'
_computing_data_collection 'Bruker SMART'
_computing_data_reduction 'Bruker SAINT'
_computing_molecular_graphics 'Bruker SHELXTL'
_computing_publication_material 'Bruker SHELXTL'
_computing_structure_refinement 'SHELXL-97 (Sheldrick, 1997)'
_computing_structure_solution 'SHELXS-97 (Sheldrick, 1990)'
_diffrn_ambient_temperature 100(2)
_diffrn_measured_fraction_theta_full 1.000
_diffrn_measured_fraction_theta_max 0.997
_diffrn_measurement_device_type 'CCD area detector'
_diffrn_measurement_method 'phi and omega scans'
_diffrn_radiation_monochromator graphite
_diffrn_radiation_source 'fine-focus sealed tube'
_diffrn_radiation_type MoK\a
_diffrn_radiation_wavelength 0.71073
_diffrn_reflns_av_R_equivalents 0.0478
_diffrn_reflns_av_sigmaI/netI 0.0562
_diffrn_reflns_limit_h_max 18
_diffrn_reflns_limit_h_min -18
_diffrn_reflns_limit_k_max 26
_diffrn_reflns_limit_k_min -29
_diffrn_reflns_limit_l_max 31
_diffrn_reflns_limit_l_min -31
_diffrn_reflns_number 52360
_diffrn_reflns_theta_full 25.00
_diffrn_reflns_theta_max 25.30
_diffrn_reflns_theta_min 1.54
_exptl_absorpt_coefficient_mu 4.391
_exptl_absorpt_correction_T_max 0.3384
_exptl_absorpt_correction_T_min 0.3184
_exptl_absorpt_correction_type analytical
_exptl_absorpt_process_details sadabs
_exptl_crystal_colour colorless
_exptl_crystal_density_diffrn 1.404
_exptl_crystal_density_method 'not measured'
_exptl_crystal_description rod
_exptl_crystal_F_000 4296
_exptl_crystal_size_max 0.34
_exptl_crystal_size_mid 0.33
_exptl_crystal_size_min 0.31
_platon_squeeze_details
; 
 SQUEEZE (PLATON, A.Spek) was used to treat diffuse solvent and anion 
 contributions.  Total electron count found = 384/unit cell.  calculated
 12 CH2Cl2 (the re'xtal solvent) = 504/unit cell.  The intensive
 properties (density, F(000), etc.) reflect these contributions.

;
_refine_diff_density_max 3.875
_refine_diff_density_min -1.301
_refine_diff_density_rms 0.136
_refine_ls_abs_structure_details 'Flack H D (1983), Acta Cryst. A39, 876-881'
_refine_ls_abs_structure_Flack 0.003(7)
_refine_ls_extinction_method none
_refine_ls_goodness_of_fit_ref 1.108
_refine_ls_hydrogen_treatment constr
_refine_ls_matrix_type full
_refine_ls_number_parameters 838
_refine_ls_number_reflns 17151
_refine_ls_number_restraints 0
_refine_ls_restrained_S_all 1.108
_refine_ls_R_factor_all 0.0541
_refine_ls_R_factor_gt 0.0464
_refine_ls_shift/su_max 0.012
_refine_ls_shift/su_mean 0.000
_refine_ls_structure_factor_coef Fsqd
_refine_ls_weighting_details 'calc w=1/[\s^2^(Fo^2^)+(0.0700P)^2^+0.0000P] where P=(Fo^2^+2Fc^2^)/3'
_refine_ls_weighting_scheme calc
_refine_ls_wR_factor_gt 0.1189
_refine_ls_wR_factor_ref 0.1234
_reflns_number_gt 15011
_reflns_number_total 17151
_reflns_threshold_expression >2sigma(I)
_cod_data_source_file om300704e_si_002.cif
_cod_data_source_block glu295
_cod_depositor_comments
;
The following automatic conversions were performed:

'_symmetry_cell_setting' value 'Orthorhombic' changed to
'orthorhombic' according to
/home/saulius/struct/CIF-dictionaries/cif_core.dic dictionary named
'cif_core.dic' version 2.4.2 from 2011-04-26.

Automatic conversion script
Id: cif_fix_values 1891 2012-01-12 08:04:46Z andrius 
;
_cod_original_sg_symbol_H-M P2(1)2(1)2(1)
_cod_database_code 4079380
_alert_comments_
;
The handling of SQUEEZE data gives rise to A alerts because of the 
atom site/formula discrepancies.  CHECKCIF intends to correct this in the future.
;

loop_
_symmetry_equiv_pos_as_xyz
'x, y, z'
'-x+1/2, -y, z+1/2'
'-x, y+1/2, -z+1/2'
'x+1/2, -y+1/2, -z'

loop_
_atom_site_label
_atom_site_type_symbol
_atom_site_fract_x
_atom_site_fract_y
_atom_site_fract_z
_atom_site_U_iso_or_equiv
_atom_site_adp_type
_atom_site_occupancy
_atom_site_symmetry_multiplicity
_atom_site_calc_flag
_atom_site_refinement_flags
Pt1" Pt 0.46891(3) -0.005414(14) 0.261132(14) 0.04896(12) Uani 1 1 d .
Pt1' Pt 1.27799(2) 0.340444(14) -0.029191(17) 0.04858(12) Uani 1 1 d .
Pt1 Pt 0.325652(19) -0.177873(14) -0.018396(14) 0.03848(10) Uani 1 1 d .
Cl1 Cl 0.18199(14) -0.14352(10) -0.02330(12) 0.0600(7) Uani 1 1 d .
Cl1" Cl 0.5624(2) -0.03029(11) 0.19383(11) 0.0739(9) Uani 1 1 d .
Cl1' Cl 1.3501(2) 0.30834(12) 0.04410(14) 0.0743(9) Uani 1 1 d .
P1 P 0.45469(12) -0.21541(8) -0.01459(9) 0.0348(5) Uani 1 1 d .
P1' P 1.14974(16) 0.29901(9) -0.00770(11) 0.0459(6) Uani 1 1 d .
P2' P 1.20977(14) 0.38033(9) -0.09262(10) 0.0387(5) Uani 1 1 d .
P2 P 0.35657(15) -0.13567(10) 0.05741(10) 0.0418(6) Uani 1 1 d .
P1" P 0.38952(17) 0.02967(9) 0.32201(9) 0.0415(6) Uani 1 1 d .
P2" P 0.55113(18) -0.04636(9) 0.32346(10) 0.0469(6) Uani 1 1 d .
C1 C 0.5111(5) -0.1903(3) 0.0423(4) 0.039(2) Uani 1 1 d .
C1" C 0.4314(7) 0.0073(4) 0.3850(3) 0.042(2) Uani 1 1 d .
C1' C 1.0694(7) 0.3216(4) -0.0551(4) 0.052(2) Uani 1 1 d .
C2 C 0.5949(6) -0.2056(4) 0.0533(4) 0.045(2) Uani 1 1 d .
H2A H 0.6257 -0.2288 0.0309 0.054 Uiso 1 1 calc R
C2' C 0.9808(7) 0.3051(4) -0.0530(5) 0.066(3) Uani 1 1 d .
H2'A H 0.9608 0.2827 -0.0261 0.079 Uiso 1 1 calc R
C2" C 0.3909(7) 0.0208(4) 0.4291(3) 0.046(2) Uani 1 1 d .
H2"A H 0.3385 0.0409 0.4278 0.055 Uiso 1 1 calc R
C3 C 0.6352(7) -0.1860(4) 0.0989(5) 0.064(3) Uani 1 1 d .
H3A H 0.6924 -0.1972 0.1077 0.077 Uiso 1 1 calc R
C3" C 0.4250(8) 0.0056(4) 0.4767(3) 0.058(3) Uani 1 1 d .
H3"A H 0.3982 0.0162 0.5078 0.069 Uiso 1 1 calc R
C3' C 0.9251(6) 0.3218(5) -0.0903(5) 0.070(4) Uani 1 1 d .
H3'A H 0.8669 0.3090 -0.0903 0.084 Uiso 1 1 calc R
C4 C 0.5918(6) -0.1516(4) 0.1295(5) 0.057(3) Uani 1 1 d .
H4A H 0.6193 -0.1378 0.1592 0.069 Uiso 1 1 calc R
C4' C 0.9511(6) 0.3569(4) -0.1282(4) 0.057(3) Uani 1 1 d .
H4'A H 0.9104 0.3686 -0.1531 0.068 Uiso 1 1 calc R
C4" C 0.5012(8) -0.0264(4) 0.4762(4) 0.064(3) Uani 1 1 d .
H4"A H 0.5267 -0.0363 0.5080 0.076 Uiso 1 1 calc R
C5' C 1.0369(7) 0.3755(4) -0.1301(4) 0.053(3) Uani 1 1 d .
H5'A H 1.0545 0.3997 -0.1562 0.063 Uiso 1 1 calc R
C5 C 0.5077(6) -0.1363(4) 0.1178(5) 0.055(3) Uani 1 1 d .
H5A H 0.4778 -0.1120 0.1396 0.066 Uiso 1 1 calc R
C5" C 0.5387(8) -0.0433(4) 0.4333(4) 0.057(3) Uani 1 1 d .
H5"A H 0.5873 -0.0668 0.4349 0.068 Uiso 1 1 calc R
C6 C 0.4674(6) -0.1558(4) 0.0753(4) 0.045(2) Uani 1 1 d .
C6' C 1.0961(5) 0.3583(3) -0.0936(4) 0.046(2) Uani 1 1 d .
C6" C 0.5059(7) -0.0262(4) 0.3841(4) 0.054(3) Uani 1 1 d .
C7" C 0.3840(7) 0.1040(4) 0.3291(4) 0.054(3) Uani 1 1 d .
H7"A H 0.3866 0.1107 0.3668 0.064 Uiso 1 1 calc R
C7 C 0.4713(5) -0.2896(3) -0.0126(3) 0.0346(18) Uani 1 1 d .
H7A H 0.5142 -0.2961 0.0155 0.042 Uiso 1 1 calc R
C7' C 1.1086(7) 0.3051(4) 0.0597(5) 0.064(3) Uani 1 1 d .
H7'A H 1.1608 0.3141 0.0809 0.077 Uiso 1 1 calc R
C8 C 0.5167(10) -0.3044(4) -0.0606(4) 0.071(4) Uani 1 1 d .
H8A H 0.4738 -0.3099 -0.0884 0.086 Uiso 1 1 calc R
H8B H 0.5495 -0.3381 -0.0557 0.086 Uiso 1 1 calc R
C8" C 0.2930(8) 0.1194(4) 0.3134(5) 0.061(3) Uani 1 1 d .
H8"A H 0.2889 0.1208 0.2756 0.073 Uiso 1 1 calc R
H8"B H 0.2785 0.1553 0.3270 0.073 Uiso 1 1 calc R
C8' C 1.0834(12) 0.2473(5) 0.0751(5) 0.089(5) Uani 1 1 d .
H8'A H 1.0907 0.2426 0.1124 0.107 Uiso 1 1 calc R
H8'B H 1.0216 0.2406 0.0665 0.107 Uiso 1 1 calc R
C9" C 0.2297(7) 0.0781(5) 0.3341(5) 0.072(3) Uani 1 1 d .
H9"A H 0.1713 0.0831 0.3189 0.086 Uiso 1 1 calc R
H9"B H 0.2248 0.0813 0.3718 0.086 Uiso 1 1 calc R
C9 C 0.5797(7) -0.2584(5) -0.0749(5) 0.063(3) Uani 1 1 d .
H9A H 0.6291 -0.2569 -0.0507 0.076 Uiso 1 1 calc R
H9B H 0.6029 -0.2635 -0.1099 0.076 Uiso 1 1 calc R
C9' C 1.1385(12) 0.2092(5) 0.0479(5) 0.085(4) Uani 1 1 d .
H9'A H 1.1168 0.1722 0.0530 0.102 Uiso 1 1 calc R
H9'B H 1.1990 0.2112 0.0609 0.102 Uiso 1 1 calc R
C10 C 0.5251(6) -0.2068(5) -0.0718(4) 0.061(3) Uani 1 1 d .
H10A H 0.4856 -0.2070 -0.1022 0.073 Uiso 1 1 calc R
C10" C 0.2687(7) 0.0213(4) 0.3187(4) 0.057(3) Uani 1 1 d .
H10C H 0.2550 0.0169 0.2816 0.068 Uiso 1 1 calc R
C10' C 1.1359(8) 0.2239(4) -0.0091(4) 0.054(3) Uani 1 1 d .
H10B H 1.0734 0.2188 -0.0186 0.065 Uiso 1 1 calc R
C11' C 1.0426(7) 0.3477(5) 0.0717(5) 0.068(3) Uani 1 1 d .
H11B H 0.9880 0.3399 0.0523 0.082 Uiso 1 1 calc R
C11 C 0.3932(8) -0.3255(4) -0.0006(6) 0.081(4) Uani 1 1 d .
H11A H 0.3619 -0.3272 -0.0341 0.097 Uiso 1 1 calc R
C11" C 0.4547(8) 0.1386(5) 0.3063(9) 0.122(8) Uani 1 1 d .
H11C H 0.4193 0.1457 0.2749 0.146 Uiso 1 1 calc R
C12" C 0.4374(13) 0.1961(5) 0.3275(12) 0.250(19) Uani 1 1 d .
H12G H 0.4857 0.2197 0.3179 0.374 Uiso 1 1 calc R
H12H H 0.4325 0.1947 0.3648 0.374 Uiso 1 1 calc R
H12I H 0.3832 0.2100 0.3129 0.374 Uiso 1 1 calc R
C12' C 1.0220(13) 0.3483(6) 0.1287(6) 0.117(6) Uani 1 1 d .
H12D H 0.9984 0.3134 0.1388 0.175 Uiso 1 1 calc R
H12E H 0.9790 0.3763 0.1358 0.175 Uiso 1 1 calc R
H12F H 1.0753 0.3555 0.1480 0.175 Uiso 1 1 calc R
C12 C 0.4250(12) -0.3824(5) 0.0064(10) 0.176(12) Uani 1 1 d .
H12A H 0.3751 -0.4063 0.0110 0.264 Uiso 1 1 calc R
H12B H 0.4627 -0.3842 0.0366 0.264 Uiso 1 1 calc R
H12C H 0.4579 -0.3934 -0.0240 0.264 Uiso 1 1 calc R
C13' C 1.0735(11) 0.4028(5) 0.0579(5) 0.090(4) Uani 1 1 d .
H13D H 1.0871 0.4042 0.0213 0.136 Uiso 1 1 calc R
H13E H 1.1258 0.4114 0.0778 0.136 Uiso 1 1 calc R
H13F H 1.0277 0.4289 0.0657 0.136 Uiso 1 1 calc R
C13 C 0.3364(12) -0.3174(7) 0.0289(17) 0.37(3) Uani 1 1 d .
H13A H 0.3135 -0.2811 0.0237 0.556 Uiso 1 1 calc R
H13B H 0.3589 -0.3206 0.0639 0.556 Uiso 1 1 calc R
H13C H 0.2898 -0.3436 0.0236 0.556 Uiso 1 1 calc R
C13" C 0.515(2) 0.1346(8) 0.2838(17) 0.51(4) Uani 1 1 d .
H13G H 0.5175 0.0987 0.2687 0.769 Uiso 1 1 calc R
H13H H 0.5653 0.1400 0.3062 0.769 Uiso 1 1 calc R
H13I H 0.5153 0.1616 0.2566 0.769 Uiso 1 1 calc R
C14 C 0.5752(10) -0.1537(5) -0.0736(7) 0.114(7) Uani 1 1 d .
H14A H 0.6093 -0.1494 -0.0413 0.137 Uiso 1 1 calc R
C14' C 1.1824(9) 0.1925(5) -0.0463(6) 0.081(4) Uani 1 1 d .
H14B H 1.1719 0.2092 -0.0805 0.097 Uiso 1 1 calc R
C14" C 0.2298(9) -0.0269(5) 0.3448(5) 0.075(4) Uani 1 1 d .
H14C H 0.2498 -0.0262 0.3812 0.090 Uiso 1 1 calc R
C15 C 0.5153(10) -0.1052(5) -0.0804(8) 0.143(9) Uani 1 1 d .
H15A H 0.4780 -0.1015 -0.0501 0.214 Uiso 1 1 calc R
H15B H 0.4789 -0.1103 -0.1108 0.214 Uiso 1 1 calc R
H15C H 0.5505 -0.0728 -0.0845 0.214 Uiso 1 1 calc R
C15" C 0.1309(11) -0.0265(7) 0.3455(7) 0.124(7) Uani 1 1 d .
H15G H 0.1097 -0.0582 0.3638 0.186 Uiso 1 1 calc R
H15H H 0.1089 -0.0270 0.3103 0.186 Uiso 1 1 calc R
H15I H 0.1103 0.0059 0.3629 0.186 Uiso 1 1 calc R
C15' C 1.1473(13) 0.1351(5) -0.0486(6) 0.103(5) Uani 1 1 d .
H15D H 1.0837 0.1359 -0.0512 0.154 Uiso 1 1 calc R
H15E H 1.1642 0.1158 -0.0174 0.154 Uiso 1 1 calc R
H15F H 1.1716 0.1168 -0.0785 0.154 Uiso 1 1 calc R
C16' C 1.2784(10) 0.1904(5) -0.0383(7) 0.111(6) Uani 1 1 d .
H16D H 1.3013 0.2269 -0.0353 0.167 Uiso 1 1 calc R
H16E H 1.3059 0.1725 -0.0675 0.167 Uiso 1 1 calc R
H16F H 1.2913 0.1704 -0.0070 0.167 Uiso 1 1 calc R
C16 C 0.6395(11) -0.1544(7) -0.1206(9) 0.169(11) Uani 1 1 d .
H16A H 0.6750 -0.1870 -0.1195 0.254 Uiso 1 1 calc R
H16B H 0.6775 -0.1229 -0.1191 0.254 Uiso 1 1 calc R
H16C H 0.6060 -0.1537 -0.1525 0.254 Uiso 1 1 calc R
C16" C 0.2637(10) -0.0790(5) 0.3210(6) 0.088(4) Uani 1 1 d .
H16G H 0.3274 -0.0795 0.3227 0.133 Uiso 1 1 calc R
H16H H 0.2451 -0.0811 0.2852 0.133 Uiso 1 1 calc R
H16I H 0.2403 -0.1097 0.3400 0.133 Uiso 1 1 calc R
C17' C 1.2560(7) 0.3725(4) -0.1589(4) 0.056(3) Uani 1 1 d .
H17A H 1.3199 0.3665 -0.1545 0.067 Uiso 1 1 calc R
C17" C 0.5589(7) -0.1211(4) 0.3291(5) 0.068(3) Uani 1 1 d .
H17B H 0.5763 -0.1292 0.3651 0.082 Uiso 1 1 calc R
C18' C 1.2461(9) 0.4291(6) -0.1819(5) 0.081(4) Uani 1 1 d .
H18C H 1.2901 0.4343 -0.2091 0.097 Uiso 1 1 calc R
H18D H 1.1877 0.4327 -0.1975 0.097 Uiso 1 1 calc R
C18 C 0.2592(9) -0.0511(5) 0.0789(5) 0.081(4) Uani 1 1 d .
H18A H 0.2503 -0.0133 0.0892 0.097 Uiso 1 1 calc R
H18B H 0.2196 -0.0594 0.0501 0.097 Uiso 1 1 calc R
C18" C 0.6408(10) -0.1305(5) 0.2949(10) 0.147(10) Uani 1 1 d .
H18E H 0.6283 -0.1220 0.2587 0.177 Uiso 1 1 calc R
H18F H 0.6611 -0.1681 0.2974 0.177 Uiso 1 1 calc R
C19 C 0.2422(10) -0.0888(5) 0.1240(6) 0.085(4) Uani 1 1 d .
H19A H 0.1790 -0.0903 0.1313 0.102 Uiso 1 1 calc R
H19B H 0.2722 -0.0752 0.1549 0.102 Uiso 1 1 calc R
C19' C 1.2575(8) 0.4710(5) -0.1415(5) 0.079(4) Uani 1 1 d .
H19C H 1.2395 0.5066 -0.1546 0.095 Uiso 1 1 calc R
H19D H 1.3192 0.4731 -0.1307 0.095 Uiso 1 1 calc R
C19" C 0.7104(9) -0.0905(6) 0.3179(10) 0.152(10) Uani 1 1 d .
H19E H 0.7262 -0.1017 0.3530 0.183 Uiso 1 1 calc R
H19F H 0.7637 -0.0909 0.2967 0.183 Uiso 1 1 calc R
C20A C 0.3546(8) -0.0608(4) 0.0634(5) 0.069(4) Uani 1 1 d .
H20A H 0.3886 -0.0533 0.0953 0.083 Uiso 1 1 calc R
C20 C 0.2765(6) -0.1465(4) 0.1107(4) 0.044(2) Uani 1 1 d .
H20B H 0.2263 -0.1665 0.0955 0.052 Uiso 1 1 calc R
C20' C 1.2008(7) 0.4543(3) -0.0975(4) 0.046(2) Uani 1 1 d .
H20C H 1.1404 0.4600 -0.1107 0.055 Uiso 1 1 calc R
C20" C 0.6725(7) -0.0354(4) 0.3188(4) 0.058(3) Uani 1 1 d .
H20D H 0.6832 -0.0200 0.2840 0.069 Uiso 1 1 calc R
C21" C 0.4824(9) -0.1547(4) 0.3174(5) 0.073(3) Uani 1 1 d .
H21C H 0.4329 -0.1399 0.3378 0.087 Uiso 1 1 calc R
C21 C 0.3995(13) -0.0273(5) 0.0222(7) 0.099(5) Uani 1 1 d .
H21A H 0.4595 -0.0398 0.0135 0.118 Uiso 1 1 calc R
C21' C 1.2228(10) 0.3267(6) -0.1925(5) 0.094(5) Uani 1 1 d .
H21B H 1.1581 0.3277 -0.1968 0.113 Uiso 1 1 calc R
C22" C 0.4541(11) -0.1548(5) 0.2634(5) 0.084(4) Uani 1 1 d .
H22G H 0.4434 -0.1179 0.2522 0.126 Uiso 1 1 calc R
H22H H 0.4005 -0.1758 0.2600 0.126 Uiso 1 1 calc R
H22I H 0.4998 -0.1708 0.2421 0.126 Uiso 1 1 calc R
C22' C 1.2549(11) 0.2724(5) -0.1662(6) 0.101(5) Uani 1 1 d .
H22D H 1.2326 0.2417 -0.1855 0.151 Uiso 1 1 calc R
H22E H 1.2331 0.2708 -0.1310 0.151 Uiso 1 1 calc R
H22F H 1.3186 0.2714 -0.1659 0.151 Uiso 1 1 calc R
C22 C 0.395(4) 0.0296(7) 0.0387(16) 0.58(6) Uani 1 1 d .
H22A H 0.4216 0.0524 0.0124 0.871 Uiso 1 1 calc R
H22B H 0.4270 0.0339 0.0710 0.871 Uiso 1 1 calc R
H22C H 0.3343 0.0400 0.0436 0.871 Uiso 1 1 calc R
C23 C 0.3474(11) -0.0223(6) -0.0180(8) 0.112(6) Uani 1 1 d .
H23A H 0.3338 -0.0579 -0.0317 0.168 Uiso 1 1 calc R
H23B H 0.3765 -0.0010 -0.0444 0.168 Uiso 1 1 calc R
H23C H 0.2935 -0.0044 -0.0076 0.168 Uiso 1 1 calc R
C23' C 1.2705(12) 0.3303(7) -0.2440(5) 0.116(6) Uani 1 1 d .
H23D H 1.2487 0.3024 -0.2671 0.175 Uiso 1 1 calc R
H23E H 1.3331 0.3251 -0.2385 0.175 Uiso 1 1 calc R
H23F H 1.2604 0.3656 -0.2592 0.175 Uiso 1 1 calc R
C23" C 0.4966(9) -0.2123(4) 0.3360(5) 0.079(4) Uani 1 1 d .
H23G H 0.4454 -0.2340 0.3277 0.118 Uiso 1 1 calc R
H23H H 0.5056 -0.2122 0.3731 0.118 Uiso 1 1 calc R
H23I H 0.5480 -0.2275 0.3191 0.118 Uiso 1 1 calc R
C24 C 0.3028(6) -0.1770(5) 0.1590(4) 0.053(3) Uani 1 1 d .
H24A H 0.3534 -0.1579 0.1747 0.063 Uiso 1 1 calc R
C24' C 1.2024(14) 0.4871(5) -0.0451(7) 0.108(6) Uani 1 1 d .
H24B H 1.1528 0.4713 -0.0255 0.130 Uiso 1 1 calc R
C24" C 0.7161(9) 0.0018(6) 0.3560(6) 0.089(4) Uani 1 1 d .
H24C H 0.7098 -0.0155 0.3902 0.106 Uiso 1 1 calc R
C25' C 1.264(2) 0.4853(5) -0.0136(7) 0.195(15) Uani 1 1 d .
H25D H 1.2782 0.4478 -0.0063 0.293 Uiso 1 1 calc R
H25E H 1.2465 0.5033 0.0181 0.293 Uiso 1 1 calc R
H25F H 1.3150 0.5033 -0.0281 0.293 Uiso 1 1 calc R
C25 C 0.3326(8) -0.2341(5) 0.1451(5) 0.080(4) Uani 1 1 d .
H25A H 0.3508 -0.2529 0.1762 0.120 Uiso 1 1 calc R
H25B H 0.3817 -0.2321 0.1212 0.120 Uiso 1 1 calc R
H25C H 0.2844 -0.2535 0.1290 0.120 Uiso 1 1 calc R
C25" C 0.6788(10) 0.0538(7) 0.3612(11) 0.211(16) Uani 1 1 d .
H25G H 0.6170 0.0503 0.3699 0.316 Uiso 1 1 calc R
H25H H 0.6847 0.0734 0.3289 0.316 Uiso 1 1 calc R
H25I H 0.7089 0.0734 0.3884 0.316 Uiso 1 1 calc R
C26 C 0.2290(8) -0.1779(6) 0.1982(4) 0.071(3) Uani 1 1 d .
H26A H 0.2486 -0.1962 0.2293 0.106 Uiso 1 1 calc R
H26B H 0.1788 -0.1969 0.1839 0.106 Uiso 1 1 calc R
H26C H 0.2122 -0.1410 0.2067 0.106 Uiso 1 1 calc R
C26" C 0.8151(9) 0.0038(7) 0.3454(7) 0.103(5) Uani 1 1 d .
H26G H 0.8434 0.0266 0.3710 0.154 Uiso 1 1 calc R
H26H H 0.8254 0.0185 0.3112 0.154 Uiso 1 1 calc R
H26I H 0.8393 -0.0325 0.3474 0.154 Uiso 1 1 calc R
C26' C 1.1697(12) 0.5454(4) -0.0575(6) 0.094(5) Uani 1 1 d .
H26D H 1.1672 0.5664 -0.0259 0.141 Uiso 1 1 calc R
H26E H 1.1116 0.5436 -0.0729 0.141 Uiso 1 1 calc R
H26F H 1.2100 0.5625 -0.0816 0.141 Uiso 1 1 calc R
C27 C 0.3049(6) -0.2110(4) -0.0917(3) 0.045(2) Uani 1 1 d .
H27A H 0.3570 -0.2306 -0.1025 0.067 Uiso 1 1 calc R
H27B H 0.2927 -0.1822 -0.1162 0.067 Uiso 1 1 calc R
H27C H 0.2553 -0.2357 -0.0905 0.067 Uiso 1 1 calc R
C27' C 1.4027(5) 0.3697(4) -0.0525(5) 0.060(3) Uani 1 1 d .
H27D H 1.3973 0.3877 -0.0856 0.090 Uiso 1 1 calc R
H27E H 1.4433 0.3396 -0.0555 0.090 Uiso 1 1 calc R
H27F H 1.4245 0.3951 -0.0269 0.090 Uiso 1 1 calc R
C27" C 0.3914(10) 0.0253(4) 0.2022(4) 0.071(4) Uani 1 1 d .
H27G H 0.3387 0.0413 0.2167 0.106 Uiso 1 1 calc R
H27H H 0.3751 -0.0038 0.1788 0.106 Uiso 1 1 calc R
H27I H 0.4240 0.0527 0.1833 0.106 Uiso 1 1 calc R

loop_
_atom_site_aniso_label
_atom_site_aniso_U_11
_atom_site_aniso_U_22
_atom_site_aniso_U_33
_atom_site_aniso_U_23
_atom_site_aniso_U_13
_atom_site_aniso_U_12
Pt1" 0.0820(3) 0.03166(17) 0.03322(19) -0.00744(15) 0.0133(2) -0.01686(19)
Pt1' 0.04171(17) 0.03288(18) 0.0711(3) -0.00739(18) -0.01783(19) 0.00701(15)
Pt1 0.02844(14) 0.03703(18) 0.0500(2) 0.01251(16) 0.00042(15) -0.00010(13)
Cl1 0.0352(9) 0.0505(13) 0.094(2) 0.0190(14) 0.0017(14) 0.0062(10)
Cl1" 0.111(2) 0.0471(14) 0.0639(18) -0.0119(13) 0.0386(18) -0.0120(16)
Cl1' 0.0755(17) 0.0517(16) 0.096(2) 0.0092(15) -0.0382(17) 0.0057(14)
P1 0.0288(9) 0.0336(10) 0.0420(13) 0.0054(10) 0.0012(10) -0.0018(8)
P1' 0.0471(12) 0.0314(11) 0.0593(17) 0.0061(11) -0.0113(12) -0.0009(10)
P2' 0.0326(10) 0.0359(11) 0.0476(14) -0.0066(11) -0.0042(11) -0.0004(10)
P2 0.0367(10) 0.0326(12) 0.0562(16) 0.0050(11) 0.0069(11) 0.0006(10)
P1" 0.0596(14) 0.0322(11) 0.0329(13) -0.0018(10) 0.0007(12) -0.0087(11)
P2" 0.0620(15) 0.0304(11) 0.0483(15) -0.0108(11) 0.0102(13) -0.0071(11)
C1 0.033(4) 0.031(4) 0.053(6) 0.002(4) 0.001(4) -0.009(4)
C1" 0.065(6) 0.038(5) 0.023(4) 0.000(4) 0.001(4) 0.008(5)
C1' 0.059(5) 0.035(5) 0.061(7) 0.006(5) 0.003(5) -0.014(5)
C2 0.040(4) 0.036(5) 0.058(6) -0.010(5) -0.006(5) -0.005(4)
C2' 0.050(5) 0.055(6) 0.093(9) 0.035(6) -0.032(6) -0.011(5)
C2" 0.076(6) 0.036(5) 0.026(5) -0.015(4) -0.003(5) 0.013(5)
C3 0.042(5) 0.042(5) 0.108(10) -0.019(6) -0.023(6) 0.008(5)
C3" 0.091(7) 0.063(6) 0.019(4) 0.012(5) 0.007(5) 0.012(6)
C3' 0.042(5) 0.081(8) 0.087(8) 0.051(7) -0.016(5) -0.027(6)
C4 0.047(5) 0.050(6) 0.075(8) -0.027(6) -0.009(5) -0.018(5)
C4' 0.042(5) 0.062(7) 0.066(7) 0.019(6) -0.015(5) 0.005(5)
C4" 0.088(7) 0.064(6) 0.039(6) 0.008(6) 0.007(6) 0.017(6)
C5' 0.058(6) 0.044(5) 0.056(6) 0.026(5) -0.007(5) -0.008(5)
C5 0.046(5) 0.043(5) 0.077(8) -0.018(5) -0.001(5) -0.008(5)
C5" 0.072(7) 0.057(6) 0.042(6) 0.003(5) -0.006(6) 0.019(6)
C6 0.035(4) 0.034(4) 0.066(6) 0.006(5) -0.006(5) -0.005(4)
C6' 0.034(4) 0.031(4) 0.072(7) -0.002(5) -0.015(5) 0.001(4)
C6" 0.067(6) 0.043(5) 0.051(6) -0.006(5) 0.012(5) -0.007(5)
C7" 0.063(6) 0.040(5) 0.057(7) -0.007(5) 0.001(5) -0.009(5)
C7 0.036(4) 0.031(4) 0.037(5) 0.007(4) -0.008(4) -0.004(4)
C7' 0.061(6) 0.047(6) 0.085(9) 0.011(6) -0.015(6) 0.012(5)
C8 0.109(10) 0.055(6) 0.051(7) -0.015(5) -0.004(7) 0.028(7)
C8" 0.086(8) 0.037(5) 0.060(7) 0.008(5) -0.018(6) -0.001(5)
C8' 0.152(14) 0.053(7) 0.063(8) 0.017(6) 0.011(10) -0.004(9)
C9" 0.045(6) 0.072(8) 0.098(10) 0.001(7) -0.008(6) -0.006(6)
C9 0.052(6) 0.073(7) 0.064(7) 0.003(6) 0.015(6) 0.016(6)
C9' 0.137(12) 0.044(6) 0.075(9) 0.012(6) 0.007(9) 0.008(8)
C10 0.034(4) 0.080(8) 0.068(7) 0.033(6) 0.002(5) 0.004(5)
C10" 0.065(6) 0.052(6) 0.053(6) 0.005(5) -0.013(6) -0.020(6)
C10' 0.087(7) 0.031(5) 0.045(6) 0.005(4) -0.003(6) -0.002(5)
C11' 0.043(5) 0.080(8) 0.083(9) 0.023(7) -0.010(6) 0.016(6)
C11 0.060(6) 0.037(6) 0.146(13) 0.000(7) 0.013(7) -0.010(5)
C11" 0.049(6) 0.032(6) 0.28(2) -0.021(10) 0.030(11) -0.009(5)
C12" 0.128(15) 0.038(8) 0.58(5) -0.076(17) 0.16(3) -0.030(9)
C12' 0.152(15) 0.083(10) 0.116(13) 0.017(9) 0.071(12) 0.033(11)
C12 0.102(11) 0.040(7) 0.39(4) 0.040(13) 0.067(18) -0.007(8)
C13' 0.114(11) 0.056(7) 0.102(11) 0.018(7) 0.007(9) 0.029(8)
C13 0.100(13) 0.081(12) 0.93(9) 0.23(3) 0.21(3) 0.058(11)
C13" 0.53(5) 0.122(16) 0.89(8) -0.28(3) 0.67(6) -0.21(3)
C14 0.089(9) 0.062(8) 0.191(17) 0.060(10) 0.090(11) 0.023(8)
C14' 0.090(9) 0.059(7) 0.092(10) 0.008(7) 0.004(8) -0.005(7)
C14" 0.084(8) 0.066(7) 0.075(8) -0.008(6) 0.008(7) -0.040(7)
C15 0.099(11) 0.079(9) 0.25(2) 0.081(13) 0.123(14) 0.036(9)
C15" 0.107(12) 0.105(12) 0.159(17) -0.029(12) 0.038(12) -0.067(11)
C15' 0.146(14) 0.066(9) 0.096(11) -0.005(8) 0.020(11) -0.012(10)
C16' 0.095(10) 0.057(8) 0.182(17) -0.067(10) 0.012(12) 0.003(8)
C16 0.122(13) 0.120(14) 0.27(2) 0.101(16) 0.146(16) 0.078(12)
C16" 0.101(10) 0.063(8) 0.101(10) -0.002(8) -0.010(9) -0.039(8)
C17' 0.045(5) 0.065(7) 0.057(7) -0.024(6) 0.001(5) -0.002(5)
C17" 0.063(6) 0.031(5) 0.111(10) -0.021(6) -0.003(7) 0.001(5)
C18' 0.082(9) 0.096(10) 0.064(8) -0.001(8) 0.026(7) 0.020(8)
C18 0.087(9) 0.065(8) 0.091(10) 0.021(7) 0.038(8) 0.016(7)
C18" 0.086(9) 0.042(7) 0.31(3) -0.060(12) 0.084(14) -0.010(7)
C19 0.095(10) 0.053(7) 0.108(11) 0.019(7) 0.046(9) 0.010(7)
C19' 0.070(7) 0.056(7) 0.113(11) 0.039(8) 0.026(8) -0.002(6)
C19" 0.056(8) 0.080(10) 0.32(3) -0.053(15) -0.028(13) 0.011(8)
C20A 0.085(7) 0.026(5) 0.095(9) 0.012(5) 0.058(7) 0.005(5)
C20 0.046(5) 0.037(5) 0.048(6) 0.012(4) 0.012(4) -0.003(4)
C20' 0.056(5) 0.032(5) 0.049(6) -0.002(4) 0.003(5) -0.004(4)
C20" 0.062(6) 0.053(6) 0.058(7) -0.014(5) 0.001(6) -0.001(6)
C21" 0.093(8) 0.039(5) 0.086(9) -0.013(6) -0.013(8) 0.004(6)
C21 0.143(14) 0.047(7) 0.107(12) 0.024(8) 0.020(12) 0.016(9)
C21' 0.096(9) 0.124(13) 0.062(8) -0.048(9) -0.002(7) 0.021(10)
C22" 0.136(11) 0.049(6) 0.068(8) 0.012(6) -0.031(9) -0.020(8)
C22' 0.125(13) 0.059(8) 0.118(13) -0.028(8) 0.017(11) -0.019(9)
C22 1.09(13) 0.031(8) 0.62(7) 0.03(2) 0.75(9) 0.00(3)
C23 0.105(11) 0.081(10) 0.151(17) -0.035(11) 0.057(12) -0.022(9)
C23' 0.142(13) 0.150(15) 0.057(8) -0.043(9) 0.035(9) 0.024(14)
C23" 0.092(9) 0.052(6) 0.093(10) 0.021(6) -0.031(8) -0.015(7)
C24 0.041(5) 0.077(7) 0.039(5) 0.005(5) -0.010(4) -0.011(5)
C24' 0.169(17) 0.044(7) 0.112(12) -0.012(7) -0.045(12) -0.011(9)
C24" 0.081(8) 0.080(9) 0.105(11) -0.005(9) -0.011(8) -0.024(8)
C25' 0.41(4) 0.043(8) 0.134(15) -0.024(8) -0.19(2) 0.067(14)
C25 0.063(7) 0.078(8) 0.099(10) 0.058(8) 0.023(7) 0.022(7)
C25" 0.066(9) 0.115(14) 0.45(4) -0.17(2) 0.054(18) -0.016(10)
C26 0.072(7) 0.096(9) 0.044(6) -0.005(6) -0.007(6) -0.001(8)
C26" 0.075(8) 0.094(11) 0.139(14) -0.045(11) -0.003(9) 0.005(9)
C26' 0.149(14) 0.034(6) 0.100(11) -0.016(6) -0.022(11) 0.006(8)
C27 0.048(5) 0.059(6) 0.028(5) 0.013(4) -0.004(4) 0.001(5)
C27' 0.023(4) 0.031(5) 0.127(10) -0.002(6) -0.002(5) -0.003(4)
C27" 0.139(11) 0.024(4) 0.049(6) 0.016(4) -0.030(7) -0.015(6)

loop_
_atom_type_symbol
_atom_type_description
_atom_type_scat_dispersion_real
_atom_type_scat_dispersion_imag
_atom_type_scat_source
C C 0.0033 0.0016 'International Tables Vol C Tables 4.2.6.8 and 6.1.1.4'
H H 0.0000 0.0000 'International Tables Vol C Tables 4.2.6.8 and 6.1.1.4'
P P 0.1023 0.0942 'International Tables Vol C Tables 4.2.6.8 and 6.1.1.4'
Cl Cl 0.1484 0.1585 'International Tables Vol C Tables 4.2.6.8 and 6.1.1.4'
Pt Pt -1.7033 8.3905 'International Tables Vol C Tables 4.2.6.8 and 6.1.1.4'

loop_
_geom_angle_atom_site_label_1
_geom_angle_atom_site_label_2
_geom_angle_atom_site_label_3
_geom_angle
C27" Pt1" P1" 94.1(4)
C27" Pt1" P2" 175.1(3)
P1" Pt1" P2" 88.23(9)
C27" Pt1" Cl1" 83.9(4)
P1" Pt1" Cl1" 171.53(9)
P2" Pt1" Cl1" 94.40(11)
C27' Pt1' P2' 93.3(3)
C27' Pt1' P1' 173.0(3)
P2' Pt1' P1' 88.79(9)
C27' Pt1' Cl1' 85.7(3)
P2' Pt1' Cl1' 172.69(10)
P1' Pt1' Cl1' 92.97(10)
C27 Pt1 P1 90.6(3)
C27 Pt1 P2 174.4(3)
P1 Pt1 P2 88.26(8)
C27 Pt1 Cl1 87.2(3)
P1 Pt1 Cl1 175.91(8)
P2 Pt1 Cl1 94.22(10)
C1 P1 C10 109.7(4)
C1 P1 C7 104.5(4)
C10 P1 C7 93.3(4)
C1 P1 Pt1 108.6(3)
C10 P1 Pt1 116.1(3)
C7 P1 Pt1 123.2(3)
C1' P1' C7' 112.4(5)
C1' P1' C10' 102.5(5)
C7' P1' C10' 93.5(5)
C1' P1' Pt1' 105.9(3)
C7' P1' Pt1' 118.8(4)
C10' P1' Pt1' 122.7(4)
C6' P2' C20' 103.1(4)
C6' P2' C17' 108.4(5)
C20' P2' C17' 93.9(5)
C6' P2' Pt1' 109.2(3)
C20' P2' Pt1' 122.5(3)
C17' P2' Pt1' 117.8(4)
C6 P2 C20A 105.4(5)
C6 P2 C20 112.3(5)
C20A P2 C20 94.1(4)
C6 P2 Pt1 106.7(3)
C20A P2 Pt1 121.8(5)
C20 P2 Pt1 116.0(3)
C1" P1" C7" 103.1(5)
C1" P1" C10" 110.6(5)
C7" P1" C10" 94.0(5)
C1" P1" Pt1" 109.4(3)
C7" P1" Pt1" 119.7(4)
C10" P1" Pt1" 118.4(4)
C6" P2" C17" 103.5(5)
C6" P2" C20" 113.4(5)
C17" P2" C20" 94.9(5)
C6" P2" Pt1" 106.7(4)
C17" P2" Pt1" 122.2(4)
C20" P2" Pt1" 115.6(4)
C2 C1 C6 119.5(9)
C2 C1 P1 121.3(7)
C6 C1 P1 119.2(6)
C2" C1" C6" 122.2(9)
C2" C1" P1" 121.5(7)
C6" C1" P1" 116.3(7)
C6' C1' C2' 119.3(9)
C6' C1' P1' 118.8(7)
C2' C1' P1' 121.8(8)
C1 C2 C3 119.1(9)
C3' C2' C1' 119.0(10)
C1" C2" C3" 121.1(9)
C4 C3 C2 119.9(9)
C2" C3" C4" 117.0(9)
C2' C3' C4' 121.7(9)
C3 C4 C5 120.5(10)
C3' C4' C5' 120.6(9)
C5" C4" C3" 122.8(10)
C6' C5' C4' 119.4(9)
C6 C5 C4 120.4(10)
C4" C5" C6" 120.4(10)
C5 C6 C1 120.6(8)
C5 C6 P2 122.1(8)
C1 C6 P2 117.2(7)
C5' C6' C1' 119.8(8)
C5' C6' P2' 122.8(8)
C1' C6' P2' 117.3(7)
C1" C6" C5" 116.2(9)
C1" C6" P2" 119.4(8)
C5" C6" P2" 124.3(8)
C8" C7" C11" 114.5(10)
C8" C7" P1" 105.6(7)
C11" C7" P1" 119.7(8)
C8 C7 C11 113.4(9)
C8 C7 P1 106.7(6)
C11 C7 P1 118.5(6)
C11' C7' C8' 115.9(11)
C11' C7' P1' 118.7(8)
C8' C7' P1' 104.6(8)
C7 C8 C9 108.4(8)
C7" C8" C9" 108.9(8)
C9' C8' C7' 109.7(12)
C8" C9" C10" 105.8(9)
C10 C9 C8 105.4(8)
C8' C9' C10' 107.6(11)
C14 C10 C9 116.6(9)
C14 C10 P1 114.7(10)
C9 C10 P1 105.2(7)
C14" C10" C9" 116.6(10)
C14" C10" P1" 117.5(9)
C9" C10" P1" 105.3(7)
C14' C10' C9' 120.9(10)
C14' C10' P1' 119.8(8)
C9' C10' P1' 102.5(7)
C13' C11' C7' 112.7(10)
C13' C11' C12' 107.0(12)
C7' C11' C12' 110.6(10)
C13 C11 C12 108.8(15)
C13 C11 C7 127.7(18)
C12 C11 C7 108.7(10)
C13" C11" C7" 139.8(15)
C13" C11" C12" 114.5(14)
C7" C11" C12" 105.3(13)
C10 C14 C15 112.6(12)
C10 C14 C16 109.2(14)
C15 C14 C16 107.2(12)
C10' C14' C16' 114.6(13)
C10' C14' C15' 111.1(12)
C16' C14' C15' 108.7(13)
C10" C14" C15" 113.4(13)
C10" C14" C16" 111.0(11)
C15" C14" C16" 110.5(11)
C21' C17' C18' 115.3(11)
C21' C17' P2' 118.6(9)
C18' C17' P2' 103.1(7)
C21" C17" C18" 116.0(11)
C21" C17" P2" 119.9(8)
C18" C17" P2" 99.0(8)
C19' C18' C17' 110.7(10)
C19 C18 C20A 105.5(11)
C17" C18" C19" 103.5(13)
C18 C19 C20 109.6(10)
C18' C19' C20' 106.0(10)
C20" C19" C18" 108.9(12)
C21 C20A C18 121.9(11)
C21 C20A P2 118.6(8)
C18 C20A P2 101.2(8)
C24 C20 C19 111.2(9)
C24 C20 P2 120.7(7)
C19 C20 P2 104.6(6)
C19' C20' C24' 120.3(11)
C19' C20' P2' 106.7(7)
C24' C20' P2' 116.8(8)
C19" C20" C24" 113.9(12)
C19" C20" P2" 104.6(8)
C24" C20" P2" 119.2(9)
C22" C21" C17" 115.7(12)
C22" C21" C23" 110.1(10)
C17" C21" C23" 110.7(11)
C23 C21 C22 97(3)
C23 C21 C20A 109.7(16)
C22 C21 C20A 107.4(14)
C17' C21' C23' 107.4(13)
C17' C21' C22' 106.5(11)
C23' C21' C22' 106.3(12)
C26 C24 C20 111.4(8)
C26 C24 C25 111.5(10)
C20 C24 C25 110.2(9)
C25' C24' C26' 114.2(12)
C25' C24' C20' 123.8(17)
C26' C24' C20' 107.1(11)
C25" C24" C20" 116.4(14)
C25" C24" C26" 112.6(13)
C20" C24" C26" 110.1(13)

loop_
_geom_bond_atom_site_label_1
_geom_bond_atom_site_label_2
_geom_bond_distance
Pt1" C27" 2.093(11)
Pt1" P1" 2.188(3)
Pt1" P2" 2.301(3)
Pt1" Cl1" 2.355(3)
Pt1' C27' 2.138(9)
Pt1' P2' 2.200(2)
Pt1' P1' 2.295(2)
Pt1' Cl1' 2.354(3)
Pt1 C27 2.111(9)
Pt1 P1 2.195(2)
Pt1 P2 2.293(3)
Pt1 Cl1 2.372(2)
P1 C1 1.831(9)
P1 C10 1.859(11)
P1 C7 1.870(8)
P1' C1' 1.838(11)
P1' C7' 1.879(13)
P1' C10' 1.887(9)
P2' C6' 1.831(9)
P2' C20' 1.854(9)
P2' C17' 1.882(11)
P2 C6 1.837(9)
P2 C20A 1.874(10)
P2 C20 1.878(9)
P1" C1" 1.854(9)
P1" C7" 1.866(10)
P1" C10" 1.870(11)
P2" C6" 1.804(10)
P2" C17" 1.875(10)
P2" C20" 1.889(11)
C1 C2 1.374(12)
C1 C6 1.392(13)
C1" C2" 1.352(12)
C1" C6" 1.417(14)
C1' C6' 1.420(14)
C1' C2' 1.425(14)
C2 C3 1.430(14)
C2' C3' 1.362(14)
C2" C3" 1.401(13)
C3 C4 1.348(14)
C3" C4" 1.418(15)
C3' C4' 1.380(14)
C4 C5 1.382(14)
C4' C5' 1.399(14)
C4" C5" 1.331(15)
C5' C6' 1.386(13)
C5 C6 1.361(14)
C5" C6" 1.444(14)
C7" C8" 1.508(16)
C7" C11" 1.510(17)
C7 C8 1.481(14)
C7 C11 1.531(13)
C7' C11' 1.501(15)
C7' C8' 1.548(15)
C8 C9 1.548(17)
C8" C9" 1.516(16)
C8' C9' 1.458(19)
C9" C10" 1.590(16)
C9 C10 1.540(14)
C9' C10' 1.533(15)
C10 C14 1.532(18)
C10" C14" 1.507(15)
C10' C14' 1.439(17)
C11' C13' 1.499(16)
C11' C12' 1.522(19)
C11 C13 1.18(3)
C11 C12 1.511(17)
C11" C13" 1.10(2)
C11" C12" 1.560(19)
C14 C15 1.530(17)
C14 C16 1.578(19)
C14' C16' 1.49(2)
C14' C15' 1.532(18)
C14" C15" 1.52(2)
C14" C16" 1.531(19)
C17' C21' 1.531(16)
C17' C18' 1.541(17)
C17" C21" 1.476(16)
C17" C18" 1.561(19)
C18' C19' 1.497(18)
C18 C19 1.531(17)
C18 C20A 1.541(17)
C18" C19" 1.58(2)
C19 C20 1.573(15)
C19' C20' 1.502(15)
C19" C20" 1.493(18)
C20A C21 1.529(17)
C20 C24 1.527(13)
C20' C24' 1.596(18)
C20" C24" 1.502(17)
C21" C22" 1.477(16)
C21" C23" 1.532(15)
C21 C23 1.33(2)
C21 C22 1.48(2)
C21' C23' 1.535(19)
C21' C22' 1.60(2)
C24 C26 1.531(15)
C24 C25 1.538(17)
C24' C25' 1.25(2)
C24' C26' 1.573(18)
C24" C25" 1.43(2)
C24" C26" 1.547(19)

loop_
_platon_squeeze_void_nr
_platon_squeeze_void_average_x
_platon_squeeze_void_average_y
_platon_squeeze_void_average_z
_platon_squeeze_void_volume
_platon_squeeze_void_count_electrons
1 0.000 0.972 0.250 1056 195
2 0.500 0.793 0.750 1056 189
